data_2200664
loop_
_publ_author_name
'Hoong-Kun Fun'
'Suchada Chantrapromma'
'Ibrahim Abdul Razak'
'Anwar Usman'
'Wen Ma'
'Yu Peng Tian'
'Sheng Yi Zhang'
'Wu Jie Ying'
'Fu Xin Xie'

_publ_section_title
;
 <i>p</i>-Methoxybenzaldehyde 9-fluorenylidenehydrazone
;
_journal_issue 11
_journal_name_full 'Acta Crystallographica Section E'
_journal_page_first o1043
_journal_page_last o1044
_journal_paper_doi 10.1107/S1600536801016555
_journal_volume 57
_journal_year 2001
_chemical_formula_iupac 'C21 H16 N2 O'
_chemical_formula_moiety 'C21 H16 N2 O'
_chemical_formula_sum 'C21 H16 N2 O'
_chemical_formula_weight 312.36
_chemical_name_systematic
;
p-Methoxybenzaldehyde-9-fluorenylidenehydrazone
;
_space_group_IT_number 29
_symmetry_cell_setting orthorhombic
_symmetry_space_group_name_Hall 'P 2c -2ac'
_symmetry_space_group_name_H-M 'P c a 21'
_audit_creation_method SHELXL-97
_cell_angle_alpha 90.00
_cell_angle_beta 90.00
_cell_angle_gamma 90.00
_cell_formula_units_Z 4
_cell_length_a 22.9292(6)
_cell_length_b 9.5033(3)
_cell_length_c 7.5152(2)
_cell_measurement_reflns_used 3444
_cell_measurement_temperature 293(2)
_cell_measurement_theta_max 28.31
_cell_measurement_theta_min 1.78
_cell_volume 1637.59(8)
_computing_cell_refinement 'SAINT (Siemens, 1996)'
_computing_data_collection 'SMART (Siemens, 1996)'
_computing_data_reduction SAINT
_computing_molecular_graphics SHELXTL
_computing_publication_material 'SHELXTL, PARST (Nardelli, 1995) and PLATON (Spek, 1990)'
_computing_structure_refinement SHELXTL
_computing_structure_solution 'SHELXTL (Sheldrick, 1997)'
_diffrn_ambient_temperature 293(2)
_diffrn_detector_area_resol_mean 8.33
_diffrn_measured_fraction_theta_full .990
_diffrn_measured_fraction_theta_max .990
_diffrn_measurement_device_type 'Siemens SMART CCD area-detector'
_diffrn_measurement_method \w
_diffrn_radiation_monochromator graphite
_diffrn_radiation_source 'fine-focus sealed tube'
_diffrn_radiation_type MoK\a
_diffrn_radiation_wavelength .71073
_diffrn_reflns_av_R_equivalents .0971
_diffrn_reflns_av_sigmaI/netI .0774
_diffrn_reflns_limit_h_max 30
_diffrn_reflns_limit_h_min -24
_diffrn_reflns_limit_k_max 12
_diffrn_reflns_limit_k_min -11
_diffrn_reflns_limit_l_max 9
_diffrn_reflns_limit_l_min -9
_diffrn_reflns_number 10420
_diffrn_reflns_theta_full 28.35
_diffrn_reflns_theta_max 28.35
_diffrn_reflns_theta_min 1.78
_diffrn_standards_decay_% negligible
_diffrn_standards_interval_count none
_diffrn_standards_number 0
_exptl_absorpt_coefficient_mu .079
_exptl_absorpt_correction_T_max .9890
_exptl_absorpt_correction_T_min .9676
_exptl_absorpt_correction_type empirical
_exptl_absorpt_process_details '(SADABS; Sheldrick, 1996)'
_exptl_crystal_colour yellow
_exptl_crystal_density_diffrn 1.267
_exptl_crystal_density_method 'not measured'
_exptl_crystal_description slab
_exptl_crystal_F_000 656
_exptl_crystal_size_max .42
_exptl_crystal_size_mid .24
_exptl_crystal_size_min .14
_refine_diff_density_max .210
_refine_diff_density_min -.161
_refine_ls_extinction_coef .050(4)
_refine_ls_extinction_method SHELXTL
_refine_ls_goodness_of_fit_ref .940
_refine_ls_hydrogen_treatment constr
_refine_ls_matrix_type full
_refine_ls_number_parameters 219
_refine_ls_number_reflns 2182
_refine_ls_number_restraints 1
_refine_ls_restrained_S_all .940
_refine_ls_R_factor_all .1160
_refine_ls_R_factor_gt .0524
_refine_ls_shift/su_max <0.001
_refine_ls_shift/su_mean .000
_refine_ls_structure_factor_coef Fsqd
_refine_ls_weighting_details 'calc w = 1/[\s^2^(Fo^2^)+(0.0544P)^2^] where P = (Fo^2^+2Fc^2^)/3'
_refine_ls_weighting_scheme calc
_refine_ls_wR_factor_ref .1245
_reflns_number_gt 1156
_reflns_number_total 2182
_reflns_threshold_expression I>2\s(I)
_cod_data_source_file cv6063.cif
_cod_data_source_block I
_cod_depositor_comments
;
The following automatic conversions were performed:
'_symmetry_cell_setting' value 'Orthorhombic' changed to 'orthorhombic'
according to '/home/saulius/struct/CIF-dictionaries/cif_core.dic'
dictionary named 'cif_core.dic' version 2.4.1 from 2010-06-29.

Automatic conversion script
Id: cif_fix_enum 1527 2010-12-29 10:47:43Z saulius 

The following automatic conversions were performed:

'_symmetry_cell_setting' value 'Orthorhombic' changed to
'orthorhombic' according to
/home/saulius/struct/CIF-dictionaries/cif_core.dic dictionary named
'cif_core.dic' version 2.4.1 from 2010-06-29.

Automatic conversion script
Id: cif_fix_values 1715 2011-07-08 13:25:40Z adriana 
;
_cod_database_code 2200664

loop_
_symmetry_equiv_pos_as_xyz
'x, y, z'
'-x, -y, z+1/2'
'x+1/2, -y, z'
'-x+1/2, y, z+1/2'

loop_
_atom_site_label
_atom_site_fract_x
_atom_site_fract_y
_atom_site_fract_z
_atom_site_U_iso_or_equiv
_atom_site_adp_type
_atom_site_calc_flag
_atom_site_refinement_flags
_atom_site_occupancy
_atom_site_disorder_assembly
_atom_site_disorder_group
_atom_site_type_symbol
O1 -.10511(10) 1.1471(2) .3296(4) .0721(8) Uani d . 1 . . O
N1 .04878(12) .5876(3) .2902(5) .0678(9) Uani d . 1 . . N
N2 .06588(12) .4479(2) .3307(4) .0626(8) Uani d . 1 . . N
C1 .00027(12) .8645(3) .2518(5) .0579(9) Uani d . 1 . . C
H1A .0366 .8495 .1999 .070 Uiso calc R 1 . . H
C2 -.02362(14) .9980(3) .2463(5) .0584(9) Uani d . 1 . . C
H2A -.0037 1.0717 .1921 .070 Uiso calc R 1 . . H
C3 -.07783(13) 1.0199(3) .3231(5) .0525(8) Uani d . 1 . . C
C4 -.10676(14) .9104(3) .4018(5) .0592(9) Uani d . 1 . . C
H4A -.1430 .9254 .4540 .071 Uiso calc R 1 . . H
C5 -.08262(15) .7795(3) .4040(5) .0601(9) Uani d . 1 . . C
H5A -.1032 .7056 .4553 .072 Uiso calc R 1 . . H
C6 -.02760(13) .7537(3) .3311(4) .0504(8) Uani d . 1 . . C
C7 -.00173(14) .6147(3) .3481(5) .0579(9) Uani d . 1 . . C
H7A -.0230 .5437 .4032 .070 Uiso calc R 1 . . H
C8 .11957(14) .4243(3) .2910(4) .0506(8) Uani d . 1 . . C
C9 .14565(14) .2831(3) .3218(4) .0533(8) Uani d . 1 . . C
C10 .12210(17) .1625(3) .3896(5) .0666(10) Uani d . 1 . . C
H10A .0837 .1609 .4292 .080 Uiso calc R 1 . . H
C11 .1562(2) .0431(4) .3985(6) .0803(12) Uani d . 1 . . C
H11A .1407 -.0401 .4433 .096 Uiso calc R 1 . . H
C12 .2133(2) .0472(4) .3409(6) .0797(12) Uani d . 1 . . C
H12A .2359 -.0339 .3472 .096 Uiso calc R 1 . . H
C13 .23738(17) .1685(4) .2745(6) .0727(11) Uani d . 1 . . C
H13A .2759 .1697 .2355 .087 Uiso calc R 1 . . H
C14 .20386(14) .2882(3) .2662(5) .0553(9) Uani d . 1 . . C
C15 .21708(14) .4309(3) .2045(4) .0566(9) Uani d . 1 . . C
C16 .26881(15) .4906(4) .1473(5) .0685(10) Uani d . 1 . . C
H16A .3028 .4375 .1426 .082 Uiso calc R 1 . . H
C17 .26909(18) .6319(5) .0968(5) .0774(12) Uani d . 1 . . C
H17A .3037 .6738 .0604 .093 Uiso calc R 1 . . H
C18 .21857(19) .7095(4) .1005(5) .0742(11) Uani d . 1 . . C
H18A .2193 .8025 .0621 .089 Uiso calc R 1 . . H
C19 .16691(15) .6525(3) .1598(5) .0623(9) Uani d . 1 . . C
H19A .1332 .7066 .1644 .075 Uiso calc R 1 . . H
C20 .16623(14) .5129(3) .2124(4) .0519(8) Uani d . 1 . . C
C21 -.07641(17) 1.2673(3) .2620(7) .0944(16) Uani d . 1 . . C
H21A -.0998 1.3492 .2839 .142 Uiso calc R 1 . . H
H21B -.0705 1.2565 .1363 .142 Uiso calc R 1 . . H
H21C -.0393 1.2778 .3199 .142 Uiso calc R 1 . . H

loop_
_atom_site_aniso_label
_atom_site_aniso_U_11
_atom_site_aniso_U_22
_atom_site_aniso_U_33
_atom_site_aniso_U_12
_atom_site_aniso_U_13
_atom_site_aniso_U_23
O1 .0616(14) .0537(13) .101(2) .0088(11) .0070(15) -.0077(14)
N1 .0580(19) .0541(16) .091(2) .0077(13) .0126(18) .0131(17)
N2 .0596(18) .0463(15) .082(2) .0024(12) .0053(16) .0073(15)
C1 .0442(18) .0590(19) .071(2) .0017(15) .0085(18) .0057(19)
C2 .052(2) .0497(18) .074(2) -.0012(16) .0063(18) .0029(18)
C3 .0507(19) .0472(18) .060(2) .0048(14) -.0017(18) -.0083(17)
C4 .046(2) .063(2) .069(2) .0006(16) .0136(17) -.0043(19)
C5 .055(2) .059(2) .066(2) -.0067(16) .0094(18) .0035(18)
C6 .0483(19) .0493(18) .0535(18) .0015(14) .0017(17) -.0002(17)
C7 .057(2) .0502(19) .067(2) -.0036(15) .0051(18) -.0028(18)
C8 .054(2) .0438(17) .054(2) -.0010(14) -.0041(16) -.0040(15)
C9 .064(2) .0417(18) .054(2) .0049(14) -.0088(18) -.0023(16)
C10 .081(3) .051(2) .068(2) .0019(18) -.007(2) .0036(19)
C11 .118(4) .047(2) .076(3) .006(2) -.016(3) .008(2)
C12 .110(3) .060(2) .069(3) .037(2) -.019(3) -.001(2)
C13 .084(3) .068(2) .067(3) .027(2) -.012(2) -.004(2)
C14 .064(2) .0528(19) .049(2) .0116(15) -.0105(17) -.0088(17)
C15 .058(2) .068(2) .0443(19) .0060(17) -.0020(16) -.0071(17)
C16 .059(2) .090(3) .056(2) .0039(19) .0104(18) -.016(2)
C17 .081(3) .089(3) .062(3) -.021(2) .017(2) -.005(2)
C18 .091(3) .067(2) .064(3) -.009(2) .016(2) .005(2)
C19 .069(2) .059(2) .059(2) .0002(18) .0001(19) .0027(18)
C20 .055(2) .0538(18) .0470(17) .0018(15) -.0021(15) -.0008(15)
C21 .082(3) .051(2) .151(5) .0047(18) .006(3) .010(3)

loop_
_atom_type_symbol
_atom_type_description
_atom_type_scat_dispersion_real
_atom_type_scat_dispersion_imag
_atom_type_scat_source
C C .0033 .0016 'International Tables Vol C Tables 4.2.6.8 and 6.1.1.4'
H H .0000 .0000 'International Tables Vol C Tables 4.2.6.8 and 6.1.1.4'
N N .0061 .0033 'International Tables Vol C Tables 4.2.6.8 and 6.1.1.4'
O O .0106 .0060 'International Tables Vol C Tables 4.2.6.8 and 6.1.1.4'

loop_
_geom_angle_atom_site_label_1
_geom_angle_atom_site_label_2
_geom_angle_atom_site_label_3
_geom_angle
C3 O1 C21 119.4(3)
C7 N1 N2 111.7(3)
C8 N2 N1 112.2(3)
C6 C1 C2 122.3(3)
C6 C1 H1A 118.9
C2 C1 H1A 118.9
C1 C2 C3 118.7(3)
C1 C2 H2A 120.6
C3 C2 H2A 120.6
O1 C3 C4 115.9(3)
O1 C3 C2 124.0(3)
C4 C3 C2 120.1(3)
C5 C4 C3 120.2(3)
C5 C4 H4A 119.9
C3 C4 H4A 119.9
C4 C5 C6 121.5(3)
C4 C5 H5A 119.2
C6 C5 H5A 119.2
C1 C6 C5 117.2(3)
C1 C6 C7 123.2(3)
C5 C6 C7 119.6(3)
N1 C7 C6 121.9(3)
N1 C7 H7A 119.0
C6 C7 H7A 119.0
N2 C8 C20 133.1(3)
N2 C8 C9 120.4(3)
C20 C8 C9 106.5(3)
C10 C9 C14 121.2(3)
C10 C9 C8 131.0(3)
C14 C9 C8 107.8(3)
C9 C10 C11 119.0(4)
C9 C10 H10A 120.5
C11 C10 H10A 120.5
C12 C11 C10 120.0(3)
C12 C11 H11A 120.0
C10 C11 H11A 120.0
C13 C12 C11 121.3(3)
C13 C12 H12A 119.3
C11 C12 H12A 119.3
C12 C13 C14 119.1(4)
C12 C13 H13A 120.4
C14 C13 H13A 120.4
C13 C14 C9 119.4(3)
C13 C14 C15 131.7(4)
C9 C14 C15 108.9(2)
C16 C15 C20 119.8(3)
C16 C15 C14 131.0(3)
C20 C15 C14 109.2(3)
C15 C16 C17 118.9(3)
C15 C16 H16A 120.5
C17 C16 H16A 120.5
C18 C17 C16 120.5(3)
C18 C17 H17A 119.7
C16 C17 H17A 119.7
C17 C18 C19 121.4(3)
C17 C18 H18A 119.3
C19 C18 H18A 119.3
C18 C19 C20 118.6(3)
C18 C19 H19A 120.7
C20 C19 H19A 120.7
C19 C20 C15 120.7(3)
C19 C20 C8 131.7(3)
C15 C20 C8 107.4(3)
O1 C21 H21A 109.5
O1 C21 H21B 109.5
H21A C21 H21B 109.5
O1 C21 H21C 109.5
H21A C21 H21C 109.5
H21B C21 H21C 109.5

loop_
_geom_bond_atom_site_label_1
_geom_bond_atom_site_label_2
_geom_bond_site_symmetry_2
_geom_bond_distance
_geom_bond_publ_flag
O1 C3 . 1.362(4) ?
O1 C21 . 1.413(4) ?
N1 C7 . 1.264(4) yes
N1 N2 . 1.418(3) yes
N2 C8 . 1.286(4) yes
C1 C6 . 1.369(4) ?
C1 C2 . 1.382(4) ?
C1 H1A . .9300 ?
C2 C3 . 1.386(4) ?
C2 H2A . .9300 ?
C3 C4 . 1.368(5) ?
C4 C5 . 1.361(4) ?
C4 H4A . .9300 ?
C5 C6 . 1.397(4) ?
C5 H5A . .9300 ?
C6 C7 . 1.453(4) yes
C7 H7A . .9300 ?
C8 C20 . 1.485(4) yes
C8 C9 . 1.487(4) yes
C9 C10 . 1.366(4) ?
C9 C14 . 1.399(4) ?
C10 C11 . 1.380(5) ?
C10 H10A . .9300 ?
C11 C12 . 1.380(5) ?
C11 H11A . .9300 ?
C12 C13 . 1.372(5) ?
C12 H12A . .9300 ?
C13 C14 . 1.375(4) ?
C13 H13A . .9300 ?
C14 C15 . 1.465(4) ?
C15 C16 . 1.384(4) ?
C15 C20 . 1.404(4) ?
C16 C17 . 1.395(5) ?
C16 H16A . .9300 ?
C17 C18 . 1.374(5) ?
C17 H17A . .9300 ?
C18 C19 . 1.377(5) ?
C18 H18A . .9300 ?
C19 C20 . 1.384(4) ?
C19 H19A . .9300 ?
C21 H21A . .9600 ?
C21 H21B . .9600 ?
C21 H21C . .9600 ?

loop_
_geom_torsion_atom_site_label_1
_geom_torsion_atom_site_label_2
_geom_torsion_atom_site_label_3
_geom_torsion_atom_site_label_4
_geom_torsion
_geom_torsion_publ_flag
C7 N1 N2 C8 -172.4(3) yes
C6 C1 C2 C3 -.3(6) ?
C21 O1 C3 C4 175.8(4) yes
C21 O1 C3 C2 -2.9(5) yes
C1 C2 C3 O1 178.4(3) ?
C1 C2 C3 C4 -.2(5) ?
O1 C3 C4 C5 -179.2(3) ?
C2 C3 C4 C5 -.4(5) ?
C3 C4 C5 C6 1.7(5) ?
C2 C1 C6 C5 1.5(5) ?
C2 C1 C6 C7 -176.1(3) ?
C4 C5 C6 C1 -2.1(5) ?
C4 C5 C6 C7 175.5(3) ?
N2 N1 C7 C6 176.7(3) yes
C1 C6 C7 N1 .1(6) ?
C5 C6 C7 N1 -177.3(3) ?
N1 N2 C8 C20 -.1(5) ?
N1 N2 C8 C9 -179.4(3) ?
N2 C8 C9 C10 .0(6) ?
C20 C8 C9 C10 -179.4(4) ?
N2 C8 C9 C14 179.8(3) ?
C20 C8 C9 C14 .4(4) ?
C14 C9 C10 C11 -1.8(5) ?
C8 C9 C10 C11 178.0(3) ?
C9 C10 C11 C12 .6(6) ?
C10 C11 C12 C13 .1(6) ?
C11 C12 C13 C14 .3(6) ?
C12 C13 C14 C9 -1.5(5) ?
C12 C13 C14 C15 179.5(4) ?
C10 C9 C14 C13 2.2(5) ?
C8 C9 C14 C13 -177.6(3) ?
C10 C9 C14 C15 -178.5(3) ?
C8 C9 C14 C15 1.7(4) ?
C13 C14 C15 C16 -5.2(6) ?
C9 C14 C15 C16 175.7(3) ?
C13 C14 C15 C20 175.9(4) ?
C9 C14 C15 C20 -3.2(4) ?
C20 C15 C16 C17 -.6(5) ?
C14 C15 C16 C17 -179.4(3) ?
C15 C16 C17 C18 -1.3(5) ?
C16 C17 C18 C19 2.4(6) ?
C17 C18 C19 C20 -1.6(5) ?
C18 C19 C20 C15 -.4(5) ?
C18 C19 C20 C8 175.9(4) ?
C16 C15 C20 C19 1.4(5) ?
C14 C15 C20 C19 -179.5(3) ?
C16 C15 C20 C8 -175.7(3) ?
C14 C15 C20 C8 3.4(4) ?
N2 C8 C20 C19 1.7(6) ?
C9 C8 C20 C19 -179.0(3) ?
N2 C8 C20 C15 178.4(4) ?
C9 C8 C20 C15 -2.3(3) ?

loop_
_cod_related_entry_id
_cod_related_entry_database
_cod_related_entry_code
1 ChemSpider 30654634
